data_2205731
loop_
_publ_author_name
'Zhou, Feng-Yan'
'Jian, Shan-Zhong'
'He, Xue-Ying'
'Wang, Yan-Guang'

_publ_section_title
;(5<i>R</i>,5a<i>R</i>,8a<i>R</i>,9<i>S</i>)-5-(3,4-dihydroxy-5-methoxyphenyl)-9-fluoro-5,8,8a,9-tetrahydrofuro[3',4':6,7]naphtho[2,3-<i>d</i>]-1,3-dioxol-6(5a<i>H</i>)-one
 acetone solvate
;
_journal_issue 5
_journal_name_full 'Acta Crystallographica Section E'
_journal_page_first o1374
_journal_page_last o1376
_journal_paper_doi 10.1107/S1600536805011189
_journal_volume 61
_journal_year 2005
_chemical_formula_iupac 'C20 H17 F O7, C3 H6 O'
_chemical_formula_moiety 'C20 H17 F O7, C3 H6 O'
_chemical_formula_sum 'C23 H23 F O8'
_chemical_formula_weight 446.43
_chemical_melting_point 261
_space_group_IT_number 5
_symmetry_cell_setting monoclinic
_symmetry_space_group_name_Hall 'C 2y'
_symmetry_space_group_name_H-M 'C 1 2 1'
_cell_angle_alpha 90
_cell_angle_beta 92.373(2)
_cell_angle_gamma 90
_cell_formula_units_Z 4
_cell_length_a 19.1786(9)
_cell_length_b 7.7058(3)
_cell_length_c 14.0757(7)
_cell_measurement_reflns_used 7291
_cell_measurement_temperature 296.1
_cell_measurement_theta_max 27.5
_cell_measurement_theta_min 2.9
_cell_volume 2078.41(16)
_computing_cell_refinement PROCESS-AUTO
_computing_data_collection 'PROCESS-AUTO (Rigaku,1998)'
_computing_data_reduction 'CrystalStructure (Rigaku/MSC, 2004)'
_computing_molecular_graphics 'Ortep-3 for Windows (Farrugia, 1997)'
_computing_publication_material 'CrystalStructure and  PLATON (Spek, 1998)'
_computing_structure_refinement 'CRYSTALS (Watkin <i>et al.</i>, 1996)'
_computing_structure_solution 'SIR97 (Altomare <i>et al.</i>, 1999)'
_diffrn_detector_area_resol_mean 10.00
_diffrn_measured_fraction_theta_full 0.9707
_diffrn_measured_fraction_theta_max 0.9726
_diffrn_measurement_device_type 'Rigaku R-AXIS RAPID'
_diffrn_measurement_method \w
_diffrn_radiation_type 'Mo K\a'
_diffrn_radiation_wavelength 0.7107
_diffrn_reflns_av_R_equivalents 0.023
_diffrn_reflns_limit_h_max 24
_diffrn_reflns_limit_h_min -24
_diffrn_reflns_limit_k_max 8
_diffrn_reflns_limit_k_min -10
_diffrn_reflns_limit_l_max 18
_diffrn_reflns_limit_l_min -18
_diffrn_reflns_number 9048
_diffrn_reflns_theta_full 27.50
_diffrn_reflns_theta_max 27.48
_exptl_absorpt_coefficient_mu 0.113
_exptl_absorpt_correction_T_max 0.991
_exptl_absorpt_correction_T_min 0.923
_exptl_absorpt_correction_type multi-scan
_exptl_absorpt_process_details
;
(Higashi, 1995)
;
_exptl_crystal_colour colorless
_exptl_crystal_density_diffrn 1.427
_exptl_crystal_density_method 'not measured'
_exptl_crystal_description platelet
_exptl_crystal_F_000 936.00
_exptl_crystal_size_max 0.41
_exptl_crystal_size_mid 0.28
_exptl_crystal_size_min 0.08
_refine_diff_density_max 0.23
_refine_diff_density_min -0.28
_refine_ls_extinction_method none
_refine_ls_goodness_of_fit_ref 1.007
_refine_ls_hydrogen_treatment constr
_refine_ls_number_parameters 312
_refine_ls_number_reflns 2484
_refine_ls_R_factor_gt 0.0470
_refine_ls_shift/su_max 0.0000
_refine_ls_structure_factor_coef Fsqd
_refine_ls_weighting_details 'w = 1/[0.0025Fo^2^ + 1\s(Fo^2^)]/(4Fo^2^)'
_refine_ls_weighting_scheme calc
_refine_ls_wR_factor_ref 0.1320
_reflns_number_gt 2086
_reflns_number_total 2486
_reflns_threshold_expression F^2^>2.0\s(F^2^)
_cod_data_source_file hg6158.cif
_cod_data_source_block I
_cod_original_cell_volume 2078.4(2)
_cod_database_code 2205731
_cod_database_fobs_code 2205731

loop_
_symmetry_equiv_pos_site_id
_symmetry_equiv_pos_as_xyz
1 +X,+Y,+Z
2 -X,+Y,-Z
3 1/2+X,1/2+Y,+Z
4 1/2-X,1/2+Y,-Z

loop_
_atom_site_label
_atom_site_fract_x
_atom_site_fract_y
_atom_site_fract_z
_atom_site_U_iso_or_equiv
_atom_site_adp_type
_atom_site_calc_flag
_atom_site_refinement_flags
_atom_site_occupancy
_atom_site_type_symbol
F1 0.29980(10) 0.1015(3) 0.47540(10) 0.0577(6) Uani d . 1.00 F
O1 0.15760(10) 0.3530(4) 0.18580(10) 0.0469(6) Uani d . 1.00 O
O2 0.21100(10) 0.1012(4) 0.2132(2) 0.0625(8) Uani d . 1.00 O
O3 0.47060(10) 0.5744(4) 0.6327(2) 0.0647(9) Uani d . 1.00 O
O4 0.41780(10) 0.8223(4) 0.5715(2) 0.0633(8) Uani d . 1.00 O
O5 0.27050(10) 0.7632(4) -0.00440(10) 0.0487(6) Uani d . 1.00 O
O6 0.41010(10) 0.7420(4) -0.01350(10) 0.0440(6) Uani d . 1.00 O
O7 0.48860(10) 0.6073(5) 0.1372(2) 0.0607(7) Uani d . 1.00 O
O8 0.4836(2) 0.1407(8) 0.2990(4) 0.125(2) Uani d . 1.00 O
C1 0.27950(10) 0.5079(4) 0.3196(2) 0.0306(6) Uani d . 1.00 C
C2 0.24840(10) 0.3267(4) 0.3136(2) 0.0351(7) Uani d . 1.00 C
C3 0.2009(2) 0.2706(5) 0.2304(2) 0.0432(8) Uani d . 1.00 C
C4 0.2637(2) 0.0299(6) 0.2798(3) 0.0630(10) Uani d . 1.00 C
C5 0.3051(2) 0.1880(5) 0.3136(2) 0.0405(7) Uani d . 1.00 C
C6 0.34350(10) 0.1811(5) 0.4098(2) 0.0400(8) Uani d . 1.00 C
C7 0.36110(10) 0.3606(5) 0.4449(2) 0.0355(7) Uani d . 1.00 C
C8 0.4100(2) 0.3704(5) 0.5228(2) 0.0435(8) Uani d . 1.00 C
C9 0.4248(2) 0.5314(5) 0.5581(2) 0.0436(8) Uani d . 1.00 C
C10 0.4670(2) 0.7558(6) 0.6417(3) 0.0570(10) Uani d . 1.00 C
C11 0.39420(10) 0.6789(5) 0.5217(2) 0.0410(7) Uani d . 1.00 C
C12 0.34810(10) 0.6738(5) 0.4460(2) 0.0380(7) Uani d . 1.00 C
C13 0.33080(10) 0.5106(4) 0.4068(2) 0.0316(6) Uani d . 1.00 C
C14 0.31500(10) 0.5671(4) 0.2298(2) 0.0296(6) Uani d . 1.00 C
C15 0.27440(10) 0.6350(4) 0.1545(2) 0.0325(6) Uani d . 1.00 C
C16 0.30510(10) 0.6942(4) 0.0731(2) 0.0328(6) Uani d . 1.00 C
C17 0.19680(10) 0.7513(6) -0.0091(3) 0.0570(10) Uani d . 1.00 C
C18 0.37760(10) 0.6847(4) 0.0655(2) 0.0341(6) Uani d . 1.00 C
C19 0.41830(10) 0.6179(5) 0.1405(2) 0.0373(7) Uani d . 1.00 C
C20 0.38730(10) 0.5592(4) 0.2221(2) 0.0356(7) Uani d . 1.00 C
C21 0.5094(2) 0.1615(7) 0.2224(4) 0.081(2) Uani d . 1.00 C
C22 0.5783(3) 0.2470(10) 0.2198(4) 0.099(2) Uani d . 1.00 C
C23 0.4742(4) 0.1120(10) 0.1340(7) 0.157(4) Uani d . 1.00 C
H1 0.2417 0.5897 0.3314 0.036 Uiso c R 1.00 H
H2 0.2225 0.3095 0.3714 0.042 Uiso c R 1.00 H
H41 0.2427 -0.0291 0.3324 0.075 Uiso c R 1.00 H
H42 0.2937 -0.0502 0.2475 0.075 Uiso c R 1.00 H
H8 0.4324 0.2662 0.5499 0.052 Uiso c R 1.00 H
H12 0.3270 0.7805 0.4200 0.045 Uiso c R 1.00 H
H15 0.2236 0.6404 0.1590 0.039 Uiso c R 1.00 H
H171 0.1788 0.7906 -0.0700 0.068 Uiso c R 1.00 H
H172 0.1828 0.6331 0.0005 0.068 Uiso c R 1.00 H
H173 0.1788 0.8230 0.0399 0.068 Uiso c R 1.00 H
H20 0.4164 0.5121 0.2748 0.042 Uiso c R 1.00 H
H221 0.5718 0.3703 0.2139 0.120 Uiso c R 1.00 H
H223 0.6029 0.2049 0.1664 0.120 Uiso c R 1.00 H
H222 0.6041 0.2220 0.2781 0.120 Uiso c R 1.00 H
H5 0.3384 0.2189 0.2654 0.048 Uiso c R 1.00 H
H6 0.3864 0.1131 0.4049 0.048 Uiso c R 1.00 H
H102 0.4520 0.7854 0.7046 0.069 Uiso c R 1.00 H
H101 0.5126 0.8057 0.6324 0.069 Uiso c R 1.00 H
H601 0.3784 0.7622 -0.0633 0.053 Uiso c R 1.00 H
H701 0.5097 0.6658 0.0875 0.073 Uiso c R 1.00 H
H231 0.4861 -0.0049 0.1186 0.186 Uiso c R 1.00 H
H232 0.4885 0.1886 0.0844 0.186 Uiso c R 1.00 H
H233 0.4246 0.1217 0.1394 0.186 Uiso c R 1.00 H

loop_
_atom_site_aniso_label
_atom_site_aniso_U_11
_atom_site_aniso_U_22
_atom_site_aniso_U_33
_atom_site_aniso_U_12
_atom_site_aniso_U_13
_atom_site_aniso_U_23
F1 0.0640(10) 0.0560(10) 0.0520(10) -0.0080(10) 0.0014(9) 0.0170(10)
O1 0.0390(10) 0.0630(10) 0.0380(10) -0.0060(10) -0.0079(8) 0.0000(10)
O2 0.076(2) 0.0460(10) 0.064(2) -0.0100(10) -0.0280(10) -0.0040(10)
O3 0.069(2) 0.071(2) 0.0510(10) 0.0030(10) -0.0330(10) -0.0090(10)
O4 0.073(2) 0.060(2) 0.055(2) -0.0010(10) -0.0260(10) -0.0180(10)
O5 0.0340(10) 0.076(2) 0.0360(10) 0.0020(10) -0.0038(9) 0.0190(10)
O6 0.0314(9) 0.071(2) 0.0290(10) -0.0010(10) -0.0004(7) 0.0130(10)
O7 0.0267(9) 0.115(2) 0.0410(10) 0.0030(10) -0.0007(8) 0.0270(10)
O8 0.124(3) 0.120(4) 0.136(4) 0.007(3) 0.054(3) 0.010(3)
C1 0.0290(10) 0.0390(10) 0.0240(10) 0.0020(10) -0.0015(9) 0.0000(10)
C2 0.0350(10) 0.043(2) 0.0270(10) -0.0060(10) 0.0000(10) 0.0030(10)
C3 0.040(2) 0.053(2) 0.035(2) -0.014(2) -0.0020(10) 0.0010(10)
C4 0.079(3) 0.045(2) 0.063(2) -0.009(2) -0.025(2) -0.001(2)
C5 0.0450(10) 0.0370(10) 0.040(2) -0.0030(10) 0.0000(10) -0.0010(10)
C6 0.0410(10) 0.040(2) 0.039(2) 0.001(2) 0.0000(10) 0.0060(10)
C7 0.0360(10) 0.043(2) 0.0280(10) 0.0010(10) 0.0000(10) 0.0020(10)
C8 0.0420(10) 0.053(2) 0.0340(10) 0.007(2) -0.0090(10) 0.0040(10)
C9 0.0400(10) 0.059(2) 0.0300(10) 0.001(2) -0.0080(10) -0.0020(10)
C10 0.051(2) 0.074(3) 0.046(2) -0.003(2) -0.0120(10) -0.017(2)
C11 0.0410(10) 0.049(2) 0.0330(10) 0.000(2) -0.0020(10) -0.0090(10)
C12 0.0420(10) 0.043(2) 0.0290(10) 0.0040(10) -0.0050(10) -0.0030(10)
C13 0.0300(10) 0.0400(10) 0.0240(10) 0.0000(10) 0.0000(10) -0.0010(10)
C14 0.0330(10) 0.0310(10) 0.0250(10) -0.0010(10) -0.0018(9) 0.0000(10)
C15 0.0260(10) 0.041(2) 0.0300(10) 0.0010(10) -0.0017(9) 0.0000(10)
C16 0.0300(10) 0.0390(10) 0.0290(10) 0.0030(10) -0.0042(9) 0.0030(10)
C17 0.0350(10) 0.085(3) 0.050(2) 0.004(2) -0.0120(10) 0.027(2)
C18 0.0320(10) 0.045(2) 0.0260(10) -0.0010(10) -0.0002(9) 0.0020(10)
C19 0.0280(10) 0.051(2) 0.0330(10) 0.0000(10) -0.0040(10) 0.0060(10)
C20 0.0320(10) 0.048(2) 0.0260(10) 0.0000(10) -0.0040(10) 0.0050(10)
C21 0.076(3) 0.068(3) 0.102(4) 0.026(3) 0.029(3) 0.009(3)
C22 0.080(3) 0.102(4) 0.118(5) 0.021(3) 0.031(3) -0.004(4)
C23 0.129(6) 0.140(8) 0.197(9) 0.031(6) -0.059(7) -0.060(7)

loop_
_atom_type_symbol
_atom_type_description
_atom_type_scat_dispersion_real
_atom_type_scat_dispersion_imag
_atom_type_scat_source
C C 0.003 0.002
;
International Tables for Crystallography
(1992, Vol. C, Tables 4.2.6.8 and 6.1.1.4)
;
H H 0.000 0.000
;
International Tables for Crystallography
(1992, Vol. C, Table 6.1.1.4)
;
O O 0.011 0.006
;
International Tables for Crystallography
(1992, Vol. C, Tables 4.2.6.8 and 6.1.1.4)
;
F F 0.017 0.010
;
International Tables for Crystallography
(1992, Vol. C, Tables 4.2.6.8 and 6.1.1.4)
;

loop_
_geom_angle_atom_site_label_1
_geom_angle_atom_site_label_2
_geom_angle_atom_site_label_3
_geom_angle
_geom_angle_publ_flag
F1 C6 C5 108.7(2) y
F1 C6 C7 108.4(2) ?
O1 C3 C2 129.2(3) y
O1 C3 O2 121.4(3) y
O2 C3 C2 109.3(3) y
C4 O2 C3 110.6(3) y
O2 C4 C5 103.8(3) ?
O3 C9 C8 127.8(3) y
C10 O3 C9 106.0(3) ?
O3 C9 C11 109.5(3) ?
O3 C10 O4 109.1(3) ?
C11 O4 C10 104.9(3) ?
O4 C11 C9 110.5(3) y
O4 C11 C12 127.8(3) y
O5 C16 C15 125.5(2) ?
C17 O5 C16 117.7(3) ?
O5 C16 C18 114.3(2) ?
O6 C18 C16 122.1(2) y
O6 C18 C19 118.5(2) ?
O7 C19 C18 121.8(3) y
O7 C19 C20 118.0(3) ?
O8 C21 C22 118.6(5) ?
O8 C21 C23 122.6(6) ?
C1 C2 C5 111.5(2) ?
C13 C1 C2 107.0(2) ?
C1 C2 C3 121.8(3) ?
C14 C1 C2 114.5(2) ?
C1 C13 C7 122.6(3) ?
C14 C1 C13 111.3(2) ?
C1 C13 C12 117.2(3) ?
C1 C14 C15 119.2(2) ?
C1 C14 C20 121.9(2) ?
C5 C2 C3 101.9(2) ?
C2 C5 C4 101.5(3) ?
C2 C5 C6 110.2(3) ?
C4 C5 C6 118.7(3) ?
C5 C6 C7 110.8(3) ?
C6 C7 C8 115.9(3) ?
C6 C7 C13 123.6(2) ?
C13 C7 C8 120.5(3) ?
C7 C8 C9 116.9(3) ?
C7 C13 C12 120.2(2) ?
C8 C9 C11 122.7(3) ?
C9 C11 C12 121.7(3) ?
C11 C12 C13 118.0(3) ?
C14 C15 C16 120.6(2) ?
C20 C14 C15 118.9(2) ?
C14 C20 C19 120.6(2) ?
C15 C16 C18 120.2(2) ?
C16 C18 C19 119.4(3) ?
C18 C19 C20 120.3(2) ?
C23 C21 C22 118.8(6) ?
F1 C6 H6 109.6290 ?
O2 C4 H41 111.5940 ?
O2 C4 H42 110.3423 ?
O3 C10 H102 109.4662 ?
O3 C10 H101 109.5342 ?
O4 C10 H102 109.5152 ?
O4 C10 H101 109.7665 ?
O5 C17 H172 109.8438 ?
O5 C17 H171 110.0341 ?
O5 C17 H173 108.5339 ?
H601 O6 C18 111.3053 ?
H701 O7 C19 117.1556 ?
C1 C2 H2 106.8310 ?
H1 C1 C2 107.9851 ?
H1 C1 C13 108.0070 ?
H1 C1 C14 107.8118 ?
H2 C2 C3 107.1086 ?
H2 C2 C5 106.8714 ?
C2 C5 H5 108.3270 ?
H41 C4 C5 111.3607 ?
H42 C4 C5 110.1790 ?
C4 C5 H5 108.8916 ?
H42 C4 H41 109.4707 ?
H5 C5 C6 108.7050 ?
C5 C6 H6 109.5825 ?
H6 C6 C7 109.7002 ?
C7 C8 H8 121.5832 ?
H8 C8 C9 121.5121 ?
H101 C10 H102 109.4620 ?
C11 C12 H12 120.9800 ?
H12 C12 C13 121.0437 ?
C14 C15 H15 119.5862 ?
C14 C20 H20 119.5357 ?
H15 C15 C16 119.8039 ?
H172 C17 H171 109.4699 ?
H173 C17 H171 109.4746 ?
H173 C17 H172 109.4669 ?
C19 C20 H20 119.8245 ?
C21 C22 H221 109.2256 ?
C21 C22 H223 109.6996 ?
C21 C22 H222 108.4995 ?
C21 C23 H232 109.3051 ?
C21 C23 H231 109.6168 ?
C21 C23 H233 110.0137 ?
H223 C22 H221 109.5354 ?
H222 C22 H221 109.4725 ?
H222 C22 H223 110.3854 ?
H232 C23 H231 109.4421 ?
H233 C23 H231 109.4709 ?
H233 C23 H232 108.9759 ?

loop_
_geom_bond_atom_site_label_1
_geom_bond_atom_site_label_2
_geom_bond_distance
_geom_bond_publ_flag
F1 C6 1.413(4) y
O1 C3 1.201(4) y
O2 C3 1.342(5) y
O2 C4 1.458(5) y
O3 C9 1.381(4) y
O3 C10 1.405(6) ?
O4 C10 1.432(5) y
O4 C11 1.375(5) ?
O5 C16 1.362(3) y
O5 C17 1.414(3) y
O6 C18 1.371(3) y
O7 C19 1.355(3) y
O8 C21 1.216(8) ?
C1 C2 1.519(4) ?
C1 C13 1.541(3) ?
C1 C14 1.530(4) ?
C2 C3 1.517(4) ?
C2 C5 1.524(4) ?
C4 C5 1.520(5) ?
C5 C6 1.515(4) ?
C6 C7 1.503(5) ?
C7 C8 1.415(4) ?
C7 C13 1.392(4) ?
C8 C9 1.362(5) ?
C9 C11 1.369(5) ?
C11 C12 1.356(4) ?
C12 C13 1.408(5) ?
C14 C15 1.391(4) ?
C14 C20 1.398(4) ?
C15 C16 1.387(4) ?
C16 C18 1.401(4) ?
C18 C19 1.386(4) ?
C19 C20 1.389(4) ?
C21 C22 1.480(7) ?
C21 C23 1.440(10) ?
O6 H601 0.9217 ?
O7 H701 0.9376 ?
C1 H1 0.9800 ?
C2 H2 0.9800 ?
C4 H41 0.9702 ?
C4 H42 0.9700 ?
C5 H5 0.9800 ?
C6 H6 0.9800 ?
C8 H8 0.9800 ?
C10 H102 0.9700 ?
C10 H101 0.9700 ?
C12 H12 0.9800 ?
C15 H15 0.9800 ?
C17 H171 0.9600 ?
C17 H172 0.9600 ?
C17 H173 0.9600 ?
C20 H20 0.9800 ?
C22 H221 0.9600 ?
C22 H223 0.9600 ?
C22 H222 0.9600 ?
C23 H231 0.9600 ?
C23 H232 0.9600 ?
C23 H233 0.9600 ?

loop_
_geom_hbond_atom_site_label_D
_geom_hbond_atom_site_label_H
_geom_hbond_atom_site_label_A
_geom_hbond_site_symmetry_A
_geom_hbond_distance_DH
_geom_hbond_distance_HA
_geom_hbond_distance_DA
_geom_hbond_angle_DHA
_geom_hbond_publ_flag
O6 H601 O5 . 0.92 2.26 2.691(3) 108 yes
O7 H701 O6 . 0.94 2.41 2.753(3) 102 yes
C4 H41 F1 . 0.97 2.47 2.865(4) 104 yes
O6 H601 O1 4_555 0.92 1.96 2.835(2) 158 yes
O7 H701 O6 2_655 0.94 1.98 2.857(3) 154 yes
C20 H20 O3 2_656 0.98 2.53 3.340(3) 140 yes

loop_
_cod_related_entry_id
_cod_related_entry_database
_cod_related_entry_code
1 ChemSpider 21173404
